data_3000314
loop_
_publ_author_name
'Ellis, Jonathan'
'Campbell, Meghan'
'Kumar, Prasanth'
'Geunes, Eric'
'Buller, Andrew'

_publ_section_title
;
 (2S,4S)-2-amino-4-(4-bromophenyl)-4-hydroxybutanoic acid
;
_journal_name_full 'To be published'
_chemical_formula_sum 'C10 H14 Br N O4'
_space_group_name_Hall 'P 2yb'
_space_group_name_H-M_alt 'P 1 21 1'
_cell_angle_alpha 90
_cell_angle_beta 104.077(15)
_cell_angle_gamma 90
_cell_length_a 7.4261(18)
_cell_length_b 5.3296(16)
_cell_length_c 15.004(4)
_cell_measurement_temperature 100(2)
_cell_volume 576.0(3)
_diffrn_ambient_temperature 100.01
_diffrn_radiation_probe x-ray
_diffrn_radiation_type MoK\a
_diffrn_radiation_wavelength 0.71073
_refine_ls_goodness_of_fit_ref 1.086
_refine_ls_R_factor_all 0.0145
_refine_ls_R_factor_gt 0.0143
_refine_ls_wR_factor_gt 0.0388
_refine_ls_wR_factor_ref 0.0389
_cod_database_code 3000314
_cod_hold_until_date 2021-12-04

loop_
_atom_site_label
_atom_site_fract_x
_atom_site_fract_y
_atom_site_fract_z
? ? ? ?
